data_1001692
loop_
_publ_author_name
'Maignan, A'
'Pelloquin, D'
'Malo, S'
'Michel, C'
'Hervieu, M'
'Raveau, B'

_publ_section_title
;
Stabilisation of three new oxycarbonates by V and Cr substitutions. The
superconductors (Tl, M)1 Sr4 Cu2 (C O3) O7 (M= Cr, V) and (Hg, V)1 Sr4
Cu2 (C O3) O6+z
;
_journal_coden_ASTM PHYCE6
_journal_name_full 'Physica C (Amsterdam) (152,1988-)'
_journal_page_first 220
_journal_page_last 233
_journal_paper_doi 10.1016/0921-4534(95)00322-3
_journal_volume 249
_journal_year 1995
_chemical_formula_structural 'Hg0.57 V0.43 Sr4 Cu2 (C O3) O6.6'
_chemical_formula_sum 'C Cu2 Hg0.57 O9.6 Sr4 V0.43'
_chemical_name_systematic
;
Mercury vanadium strontium copper carbonate oxide (0.6/0.4/4/2/1/6.6)
;
_space_group_IT_number 123
_symmetry_cell_setting tetragonal
_symmetry_Int_Tables_number 123
_symmetry_space_group_name_Hall '-P 4 2'
_symmetry_space_group_name_H-M 'P 4/m m m'
_cell_angle_alpha 90
_cell_angle_beta 90
_cell_angle_gamma 90
_cell_formula_units_Z 1
_cell_length_a 3.8505(1)
_cell_length_b 3.8505(1)
_cell_length_c 16.23999(100)
_cell_volume 240.8
_refine_ls_R_factor_all 0.104
_cod_depositor_comments
;
 Correcting the summary chemical formula by changing it from
 'Cu2 Hg0.57 O9.6 Sr4 V0.43' to 'C Cu2 Hg0.57 O9.6 Sr4 V0.43'.

 Antanas Vaitkus,
 2018-07-07
;
_cod_original_formula_sum 'Cu2 Hg.57 O9.6 Sr4 V.43'
_cod_database_code 1001692

loop_
_symmetry_equiv_pos_as_xyz
x,y,z
-x,-y,z
-x,y,z
x,-y,z
-y,x,z
y,-x,z
y,x,z
-y,-x,z
-x,-y,-z
x,y,-z
x,-y,-z
-x,y,-z
y,-x,-z
-y,x,-z
-y,-x,-z
y,x,-z

loop_
_atom_site_label
_atom_site_type_symbol
_atom_site_symmetry_multiplicity
_atom_site_Wyckoff_symbol
_atom_site_fract_x
_atom_site_fract_y
_atom_site_fract_z
_atom_site_occupancy
_atom_site_attached_hydrogens
_atom_site_calc_flag
Hg1 Hg2+ 1 a 0. 0. 0. 0.57(1) 0 d
V1 V5+ 1 a 0. 0. 0. 0.43(1) 0 d
Sr1 Sr2+ 2 h 0.5 0.5 0.1568(3) 1. 0 d
Sr2 Sr2+ 2 h 0.5 0.5 0.3754(3) 1. 0 d
Cu1 Cu2+ 2 g 0. 0. 0.2656(3) 1. 0 d
C1 C4+ 1 b 0. 0. 0.5 1. 0 d
O1 O2- 1 c 0.5 0.5 0. 0.6 0 d
O2 O2- 2 g 0. 0. 0.1169(3) 1. 0 d
O3 O2- 2 g 0. 0. 0.4166(3) 1. 0 d
O4 O2- 4 m 0.675 0. 0.5 0.25 0 d
O5 O2- 4 i 0.5 0. 0.2798(3) 1. 0 d

loop_
_atom_type_symbol
_atom_type_oxidation_number
Hg2+ 2.000
V5+ 5.000
Sr2+ 2.000
Cu2+ 2.000
C4+ 4.000
O2- -2.000
